data_4028848
loop_
_publ_author_name
'Krist\'ina Csatayov\'a'
'Stephen G. Davies'
'J. Gair Ford'
'James A. Lee'
'Paul M. Roberts'
'James E. Thomson'

_publ_contact_author 'Stephen G. Davies'
_publ_contact_author_email steve.davies@chem.ox.ac.uk
_publ_contact_author_fax '+44 1865 275633'
_publ_contact_author_phone '+44 1865 275695'
_publ_section_title
;
 Asymmetric Syntheses of Methyl N,O-Diacetyl-d-3-epi-daunosaminide and
 Methyl N,O-Diacetyl-d-ristosaminide
;
_journal_name_full 'Journal of Organic Chemistry'
_journal_page_first 12397
_journal_page_last 12408
_journal_paper_doi 10.1021/jo4020563
_journal_volume 78
_journal_year 2013
_chemical_absolute_configuration ad
_chemical_formula_moiety 'C22 H26.64 N1 O2'
_chemical_formula_sum 'C22 H26.64 N O2'
_chemical_formula_weight 337.10
_space_group_IT_number 4
_symmetry_cell_setting monoclinic
_symmetry_space_group_name_Hall 'P 2yb'
_symmetry_space_group_name_H-M 'P 1 21 1'
_atom_sites_solution_hydrogens difmap
_atom_sites_solution_primary direct
_cell_angle_alpha 90
_cell_angle_beta 98.519(3)
_cell_angle_gamma 90
_cell_formula_units_Z 2
_cell_length_a 8.8277(3)
_cell_length_b 7.6317(2)
_cell_length_c 14.3944(4)
_cell_measurement_reflns_used 0
_cell_measurement_temperature 150
_cell_measurement_theta_max 0
_cell_measurement_theta_min 0
_cell_volume 959.06(5)
_computing_cell_refinement 'CrysAlis, (Oxford Diffraction, 2002)'
_computing_data_collection 'SuperNova, (Oxford Diffraction, 2010)'
_computing_data_reduction 'CrysAlis, (Oxford Diffraction, 2002)'
_computing_molecular_graphics 'CAMERON (Watkin et al., 1996)'
_computing_publication_material 'CRYSTALS (Betteridge et al., 2003)'
_computing_structure_refinement 'CRYSTALS (Betteridge et al., 2003)'
_computing_structure_solution 'SIR92 (Altomare et al., 1994)'
_diffrn_ambient_temperature 150
_diffrn_measured_fraction_theta_full 0.997
_diffrn_measured_fraction_theta_max 0.986
_diffrn_measurement_device Area
_diffrn_measurement_device_type 'Oxford Diffraction SuperNova'
_diffrn_measurement_method \w/2\q
_diffrn_radiation_monochromator graphite
_diffrn_radiation_type 'Cu K\a'
_diffrn_radiation_wavelength 1.54184
_diffrn_reflns_av_R_equivalents 0.030
_diffrn_reflns_limit_h_max 10
_diffrn_reflns_limit_h_min -11
_diffrn_reflns_limit_k_max 9
_diffrn_reflns_limit_k_min -9
_diffrn_reflns_limit_l_max 17
_diffrn_reflns_limit_l_min -18
_diffrn_reflns_number 8846
_diffrn_reflns_theta_full 74.428
_diffrn_reflns_theta_max 76.730
_diffrn_reflns_theta_min 3.104
_diffrn_standards_number 0
_exptl_absorpt_coefficient_mu 0.579
_exptl_absorpt_correction_T_max 0.9383
_exptl_absorpt_correction_T_min 0.9329
_exptl_absorpt_correction_type none
_exptl_crystal_colour colourless
_exptl_crystal_density_diffrn 1.167
_exptl_crystal_description block
_exptl_crystal_F_000 363.288
_exptl_crystal_size_max 0.240
_exptl_crystal_size_mid 0.120
_exptl_crystal_size_min 0.110
_refine_diff_density_max 0.12
_refine_diff_density_min -0.15
_refine_ls_abs_structure_details 'Flack (1983), 0 Friedel-pairs'
_refine_ls_abs_structure_Flack -0.08(15)
_refine_ls_extinction_method none
_refine_ls_goodness_of_fit_ref 0.9969
_refine_ls_hydrogen_treatment noref
_refine_ls_matrix_type full
_refine_ls_number_parameters 363
_refine_ls_number_reflns 8846
_refine_ls_number_restraints 730
_refine_ls_R_factor_all 0.0397
_refine_ls_R_factor_gt 0.0368
_refine_ls_shift/su_max 0.0114716
_refine_ls_shift/su_mean 0.0006860
_refine_ls_structure_factor_coef Fsqd
_refine_ls_weighting_details
;
 Method= Modified Sheldrick 
 w=1/[\s^2^(F^2^) + ( 0.05P)^2^ + 0.07P] 
 ,where P=(max(Fo^2^,0) + 2Fc^2^)/3 
;
_refine_ls_weighting_scheme calc
_refine_ls_wR_factor_all 0.0970
_refine_ls_wR_factor_gt 0.0937
_refine_ls_wR_factor_ref 0.0970
_reflns_limit_h_max 10
_reflns_limit_h_min -11
_reflns_limit_k_max 9
_reflns_limit_k_min -9
_reflns_limit_l_max 18
_reflns_limit_l_min 0
_reflns_number_gt 8273
_reflns_number_total 2157
_reflns_threshold_expression I>2.0\s(I)
_oxford_diffrn_Wilson_B_factor 0.00
_oxford_diffrn_Wilson_scale 0.00
_oxford_refine_ls_r_factor_ref 0.0397
_oxford_refine_ls_scale 10.8(3)
_oxford_reflns_number_all 8846
_oxford_reflns_threshold_expression_ref I>-3.0\s(I)
_cod_data_source_file jo4020563_si_001_2.cif
_cod_data_source_block 25
_cod_original_cell_volume 959.05(5)
_cod_original_formula_sum 'C22 H26.64 N1 O2'
_cod_database_code 4028848

loop_
_symmetry_equiv_pos_as_xyz
x,y,z
-x,y+1/2,-z

loop_
_atom_site_label
_atom_site_type_symbol
_atom_site_fract_x
_atom_site_fract_y
_atom_site_fract_z
_atom_site_U_iso_or_equiv
_atom_site_occupancy
_atom_site_adp_type
_atom_site_refinement_flags_posn
_atom_site_refinement_flags_adp
_atom_site_refinement_flags_occupancy
_atom_site_disorder_assembly
_atom_site_disorder_group
O1 O 0.65669(9) 0.65014(13) 0.06336(5) 0.0408 1.0000 Uani . . . . .
C2 C 0.58057(12) 0.68503(16) 0.13449(7) 0.0379 1.0000 Uani . . . . .
O3 O 0.45306(10) 0.63211(17) 0.13812(6) 0.0569 1.0000 Uani . . . . .
C4 C 0.67164(15) 0.80383(17) 0.20495(8) 0.0427 1.0000 Uani . . . . .
C5 C 0.82513(12) 0.72365(16) 0.24962(7) 0.0367 1.0000 Uani . . . . .
N6 N 0.80030(9) 0.55279(14) 0.29249(5) 0.0317 1.0000 Uani . . . . .
C14 C 0.8465(4) 0.6204(5) 0.4668(2) 0.0427 0.3561(6) Uani D U P 1 1
C22 C 1.0696(2) 0.4692(3) 0.37218(13) 0.0460 0.6439(6) Uani D U P 1 2
C23 C 0.91292(17) 0.8602(2) 0.31205(10) 0.0544 1.0000 Uani . . . . .
C24 C 1.04500(16) 0.93248(18) 0.29907(10) 0.0538 1.0000 Uani . . . . .
C25 C 1.13831(16) 0.8907(2) 0.22446(10) 0.0577 1.0000 Uani . . . . .
C26 C 0.58125(15) 0.5367(2) -0.00921(9) 0.0518 1.0000 Uani . . . . .
C150 C 0.9446(8) 0.4661(7) 0.2996(5) 0.0321 0.3561(6) Uani D U P 1 1
C151 C 0.9268(4) 0.4179(4) 0.3019(3) 0.0295 0.6439(6) Uani D U P 1 2
C170 C 0.8463(12) 0.3079(9) 0.1379(6) 0.0259 0.3561(6) Uani D U P 1 1
C171 C 0.8584(7) 0.2759(5) 0.1503(4) 0.0306 0.6439(6) Uani D U P 1 2
C160 C 0.9567(11) 0.3882(10) 0.2029(7) 0.0277 0.3561(6) Uani D U P 1 1
C161 C 0.9731(6) 0.3690(6) 0.2067(3) 0.0296 0.6439(6) Uani D U P 1 2
C180 C 0.8832(11) 0.2438(9) 0.0533(6) 0.0291 0.3561(6) Uani D U P 1 1
C181 C 0.8844(7) 0.2091(6) 0.0645(4) 0.0375 0.6439(6) Uani D U P 1 2
C190 C 1.0375(10) 0.2611(9) 0.0420(6) 0.0340 0.3561(6) Uani D U P 1 1
C191 C 1.0206(6) 0.2358(5) 0.0281(4) 0.0363 0.6439(6) Uani D U P 1 2
C200 C 1.1437(10) 0.3437(9) 0.1067(4) 0.0261 0.3561(6) Uani D U P 1 1
C201 C 1.1348(6) 0.3315(5) 0.0824(2) 0.0316 0.6439(6) Uani D U P 1 2
C210 C 1.1097(11) 0.4082(10) 0.1905(5) 0.0262 0.3561(6) Uani D U P 1 1
C211 C 1.1088(6) 0.3969(5) 0.1688(3) 0.0272 0.6439(6) Uani D U P 1 2
C70 C 0.7251(9) 0.5651(11) 0.3837(5) 0.0378 0.3561(6) Uani D U P 1 1
C71 C 0.7316(5) 0.5546(6) 0.3750(3) 0.0353 0.6439(6) Uani D U P 1 2
C80 C 0.6584(9) 0.3833(11) 0.3982(6) 0.0431 0.3561(6) Uani D U P 1 1
C81 C 0.6439(4) 0.3848(6) 0.3842(3) 0.0339 0.6439(6) Uani D U P 1 2
C90 C 0.7182(8) 0.2775(9) 0.4716(5) 0.0478 0.3561(6) Uani D U P 1 1
C91 C 0.6845(3) 0.2632(5) 0.4568(3) 0.0400 0.6439(6) Uani D U P 1 2
C100 C 0.6516(7) 0.1151(9) 0.4802(5) 0.0610 0.3561(6) Uani D U P 1 1
C101 C 0.6031(3) 0.1070(5) 0.4623(2) 0.0431 0.6439(6) Uani D U P 1 2
C110 C 0.5287(8) 0.0612(9) 0.4172(5) 0.0615 0.3561(6) Uani D U P 1 1
C111 C 0.4804(3) 0.0698(5) 0.39356(19) 0.0437 0.6439(6) Uani D U P 1 2
C120 C 0.4695(8) 0.1661(9) 0.3437(5) 0.0635 0.3561(6) Uani D U P 1 1
C121 C 0.4392(3) 0.1883(5) 0.3208(2) 0.0464 0.6439(6) Uani D U P 1 2
C130 C 0.5361(9) 0.3298(10) 0.3349(5) 0.0525 0.3561(6) Uani D U P 1 1
C131 C 0.5193(4) 0.3445(5) 0.3156(3) 0.0395 0.6439(6) Uani D U P 1 2
H41 H 0.6912 0.9111 0.1711 0.0537 1.0000 Uiso . . . . .
H42 H 0.6089 0.8258 0.2555 0.0539 1.0000 Uiso . . . . .
H51 H 0.8855 0.6981 0.1960 0.0433 1.0000 Uiso . . . . .
H143 H 0.7975 0.6243 0.5205 0.0610 0.3561(6) Uiso . . P 1 1
H142 H 0.9317 0.5407 0.4764 0.0611 0.3561(6) Uiso . . P 1 1
H141 H 0.8861 0.7364 0.4538 0.0612 0.3561(6) Uiso . . P 1 1
H223 H 1.1422 0.3676 0.3798 0.0723 0.6439(6) Uiso . . P 1 2
H222 H 1.1204 0.5744 0.3511 0.0732 0.6439(6) Uiso . . P 1 2
H221 H 1.0322 0.4942 0.4322 0.0727 0.6439(6) Uiso . . P 1 2
H231 H 0.8632 0.8889 0.3623 0.0638 1.0000 Uiso . . . . .
H241 H 1.0846 1.0190 0.3426 0.0648 1.0000 Uiso . . . . .
H253 H 1.2387 0.8630 0.2544 0.0860 1.0000 Uiso . . . . .
H252 H 1.1473 0.9915 0.1834 0.0861 1.0000 Uiso . . . . .
H251 H 1.0920 0.7919 0.1851 0.0865 1.0000 Uiso . . . . .
H261 H 0.6522 0.5050 -0.0523 0.0785 1.0000 Uiso . . . . .
H262 H 0.4861 0.5788 -0.0419 0.0780 1.0000 Uiso . . . . .
H263 H 0.5538 0.4360 0.0197 0.0780 1.0000 Uiso . . . . .
H1501 H 0.9536 0.3653 0.3454 0.0417 0.3561(6) Uiso . . P 1 1
H1502 H 1.0318 0.5393 0.3157 0.0416 0.3561(6) Uiso . . P 1 1
H1511 H 0.8839 0.3127 0.3281 0.0415 0.6439(6) Uiso . . P 1 2
H1701 H 0.7451 0.2723 0.1488 0.0525 0.3561(6) Uiso . . P 1 1
H1711 H 0.7519 0.2699 0.1738 0.0398 0.6439(6) Uiso . . P 1 2
H1801 H 0.8251 0.1694 0.0064 0.0477 0.3561(6) Uiso . . P 1 1
H1811 H 0.7908 0.1640 0.0225 0.0490 0.6439(6) Uiso . . P 1 2
H1901 H 1.0716 0.2153 -0.0175 0.0503 0.3561(6) Uiso . . P 1 1
H1911 H 1.0422 0.1936 -0.0264 0.0430 0.6439(6) Uiso . . P 1 2
H2011 H 1.2392 0.3543 0.0681 0.0361 0.6439(6) Uiso . . P 1 2
H2101 H 1.1724 0.4656 0.2145 0.0435 0.3561(6) Uiso . . P 1 1
H2111 H 1.1994 0.4692 0.2153 0.0423 0.6439(6) Uiso . . P 1 2
H701 H 0.6486 0.6406 0.3727 0.0215 0.3561(6) Uiso . . P 1 1
H711 H 0.6414 0.6588 0.3640 0.0554 0.6439(6) Uiso . . P 1 2
H712 H 0.7950 0.5816 0.4294 0.0552 0.6439(6) Uiso . . P 1 2
H901 H 0.8127 0.3153 0.5155 0.0611 0.3561(6) Uiso . . P 1 1
H911 H 0.7680 0.2936 0.5078 0.0471 0.6439(6) Uiso . . P 1 2
H1001 H 0.6877 0.0378 0.5343 0.0667 0.3561(6) Uiso . . P 1 1
H1011 H 0.6328 0.0186 0.5121 0.0509 0.6439(6) Uiso . . P 1 2
H1101 H 0.4770 -0.0436 0.4266 0.0638 0.3561(6) Uiso . . P 1 1
H1111 H 0.4278 -0.0398 0.3914 0.0522 0.6439(6) Uiso . . P 1 2
H1201 H 0.3796 0.1335 0.3010 0.0674 0.3561(6) Uiso . . P 1 1
H1211 H 0.3581 0.1626 0.2682 0.0559 0.6439(6) Uiso . . P 1 2
H1301 H 0.4984 0.4077 0.2833 0.0562 0.3561(6) Uiso . . P 1 1
H1311 H 0.4927 0.4248 0.2648 0.0517 0.6439(6) Uiso . . P 1 2

loop_
_atom_site_aniso_label
_atom_site_aniso_U_11
_atom_site_aniso_U_22
_atom_site_aniso_U_33
_atom_site_aniso_U_23
_atom_site_aniso_U_13
_atom_site_aniso_U_12
O1 0.0395(4) 0.0404(4) 0.0427(4) -0.0073(3) 0.0065(3) -0.0083(3)
C2 0.0356(5) 0.0371(6) 0.0402(5) 0.0086(4) 0.0036(4) 0.0049(4)
O3 0.0335(4) 0.0776(7) 0.0595(5) 0.0117(5) 0.0071(4) -0.0040(4)
C4 0.0528(6) 0.0337(6) 0.0416(5) -0.0011(4) 0.0075(5) 0.0070(5)
C5 0.0367(5) 0.0328(5) 0.0408(5) -0.0093(4) 0.0068(4) -0.0054(4)
N6 0.0318(4) 0.0323(4) 0.0313(4) -0.0036(3) 0.0058(3) 0.0022(3)
C14 0.0500(15) 0.0494(17) 0.0302(12) -0.0002(11) 0.0111(11) -0.0061(13)
C22 0.0420(9) 0.0446(9) 0.0466(9) -0.0101(7) -0.0096(7) 0.0079(7)
C23 0.0583(7) 0.0441(7) 0.0609(7) -0.0251(6) 0.0090(6) -0.0112(6)
C24 0.0567(7) 0.0311(6) 0.0678(8) -0.0069(5) -0.0099(6) -0.0112(5)
C25 0.0485(7) 0.0489(7) 0.0737(8) 0.0084(6) 0.0026(6) -0.0181(6)
C26 0.0503(7) 0.0486(7) 0.0527(6) -0.0119(5) -0.0047(5) -0.0070(5)
C150 0.0343(18) 0.023(2) 0.0381(16) -0.0011(18) 0.0029(14) -0.0070(18)
C151 0.0288(11) 0.0230(14) 0.0350(9) -0.0054(10) -0.0004(8) 0.0012(10)
C170 0.0275(17) 0.017(2) 0.032(2) 0.0103(15) 0.0020(15) 0.0108(16)
C171 0.0302(12) 0.0255(15) 0.0349(14) 0.0061(11) 0.0013(10) 0.0072(12)
C160 0.0235(16) 0.0215(19) 0.0372(18) 0.0050(14) 0.0018(14) 0.0170(14)
C161 0.0277(14) 0.0273(15) 0.0327(11) 0.0001(10) 0.0008(9) 0.0085(10)
C180 0.0352(16) 0.020(2) 0.0294(18) 0.0015(17) -0.0032(14) 0.0065(17)
C181 0.0430(11) 0.0256(16) 0.0436(16) -0.0011(11) 0.0053(11) 0.0031(11)
C190 0.0407(18) 0.038(2) 0.023(2) -0.0158(18) 0.0064(16) 0.0018(17)
C191 0.0463(14) 0.0295(13) 0.0327(17) -0.0085(11) 0.0046(10) 0.0022(10)
C200 0.0305(16) 0.0346(18) 0.014(2) -0.0044(16) 0.0052(19) 0.0001(13)
C201 0.0432(13) 0.0340(11) 0.0198(16) -0.0018(11) 0.0115(13) 0.0021(9)
C210 0.0331(16) 0.0333(18) 0.013(2) -0.0106(15) 0.0053(17) 0.0017(13)
C211 0.0327(9) 0.0259(11) 0.0227(18) -0.0013(11) 0.0035(12) 0.0000(8)
C70 0.045(2) 0.053(3) 0.0204(17) -0.0024(19) 0.0226(14) -0.009(2)
C71 0.0392(12) 0.0330(11) 0.0330(16) -0.0095(11) 0.0022(10) 0.0100(9)
C80 0.057(2) 0.044(2) 0.031(2) -0.0117(17) 0.0175(18) -0.007(2)
C81 0.0398(12) 0.0370(12) 0.0260(13) 0.0009(10) 0.0083(10) 0.0077(9)
C90 0.070(3) 0.043(2) 0.034(2) -0.0079(16) 0.019(2) -0.006(2)
C91 0.0467(13) 0.0420(14) 0.0291(13) 0.0020(10) -0.0010(9) 0.0037(10)
C100 0.082(3) 0.047(2) 0.061(3) -0.005(2) 0.034(2) -0.007(2)
C101 0.0423(12) 0.0492(13) 0.0371(12) 0.0128(10) 0.0040(9) -0.0010(10)
C110 0.073(3) 0.048(2) 0.072(3) -0.005(2) 0.040(2) -0.015(2)
C111 0.0402(11) 0.0453(12) 0.0441(11) 0.0131(10) 0.0019(8) -0.0024(10)
C120 0.067(3) 0.064(3) 0.063(3) -0.011(2) 0.020(2) -0.026(2)
C121 0.0404(11) 0.0516(12) 0.0444(12) 0.0175(10) -0.0031(9) -0.0062(8)
C130 0.068(2) 0.062(3) 0.030(2) 0.006(2) 0.0134(19) -0.017(2)
C131 0.0416(10) 0.0427(11) 0.0328(15) 0.0121(10) 0.0014(9) -0.0008(8)

loop_
_atom_type_symbol
_atom_type_scat_dispersion_real
_atom_type_scat_dispersion_imag
_atom_type_scat_Cromer_Mann_a1
_atom_type_scat_Cromer_Mann_b1
_atom_type_scat_Cromer_Mann_a2
_atom_type_scat_Cromer_Mann_b2
_atom_type_scat_Cromer_Mann_a3
_atom_type_scat_Cromer_Mann_b3
_atom_type_scat_Cromer_Mann_a4
_atom_type_scat_Cromer_Mann_b4
_atom_type_scat_Cromer_Mann_c
_atom_type_scat_source
C 0.0181 0.0091 2.3100 20.8439 1.0200 10.2075 1.5886 0.5687 0.8650 51.6512 0.2156 'International Tables Vol C 4.2.6.8 and 6.1.1.4'
H 0.0000 0.0000 0.4930 10.5109 0.3229 26.1257 0.1402 3.1424 0.0408 57.7998 0.0030 'International Tables Vol C 4.2.6.8 and 6.1.1.4'
N 0.0311 0.0180 12.2126 0.0057 3.1322 9.8933 2.0125 28.9975 1.1663 0.5826 -11.5290 'International Tables Vol C 4.2.6.8 and 6.1.1.4'
O 0.0492 0.0322 3.0485 13.2771 2.2868 5.7011 1.5463 0.3239 0.8670 32.9089 0.2508 'International Tables Vol C 4.2.6.8 and 6.1.1.4'

loop_
_geom_angle_atom_site_label_1
_geom_angle_atom_site_label_2
_geom_angle_atom_site_label_3
_geom_angle
_geom_angle_publ_flag
C2 O1 C26 116.45(9) yes
O1 C2 O3 123.20(11) yes
O1 C2 C4 111.05(9) yes
O3 C2 C4 125.69(11) yes
C2 C4 C5 113.10(9) yes
C2 C4 H41 106.5 no
C5 C4 H41 109.3 no
C2 C4 H42 107.2 no
C5 C4 H42 108.3 no
H41 C4 H42 112.5 no
C4 C5 N6 110.54(9) yes
C4 C5 C23 108.44(10) yes
N6 C5 C23 117.13(10) yes
C4 C5 H51 106.6 no
N6 C5 H51 106.0 no
C23 C5 H51 107.6 no
C5 N6 C150 104.7(2) yes
C5 N6 C70 114.1(3) yes
C150 N6 C70 117.1(4) yes
C5 N6 C151 119.14(14) yes
C5 N6 C71 116.93(18) yes
C151 N6 C71 109.6(2) yes
C70 C14 H143 107.1 no
C70 C14 H142 112.2 no
H143 C14 H142 110.4 no
C70 C14 H141 109.0 no
H143 C14 H141 110.4 no
H142 C14 H141 107.8 no
C151 C22 H223 108.8 no
C151 C22 H222 111.6 no
H223 C22 H222 110.5 no
C151 C22 H221 106.0 no
H223 C22 H221 110.2 no
H222 C22 H221 109.7 no
C5 C23 C24 125.86(12) yes
C5 C23 H231 111.5 no
C24 C23 H231 122.6 no
C23 C24 C25 127.36(11) yes
C23 C24 H241 116.4 no
C25 C24 H241 116.2 no
C24 C25 H253 107.5 no
C24 C25 H252 111.8 no
H253 C25 H252 107.1 no
C24 C25 H251 110.5 no
H253 C25 H251 111.5 no
H252 C25 H251 108.4 no
O1 C26 H261 109.8 no
O1 C26 H262 115.6 no
H261 C26 H262 111.7 no
O1 C26 H263 107.3 no
H261 C26 H263 108.5 no
H262 C26 H263 103.4 no
N6 C150 C160 107.3(5) yes
N6 C150 H1501 112.6 no
C160 C150 H1501 106.8 no
N6 C150 H1502 115.3 no
C160 C150 H1502 106.6 no
H1501 C150 H1502 107.8 no
C22 C151 N6 114.0(2) yes
C22 C151 C161 110.3(3) yes
N6 C151 C161 112.2(3) yes
C22 C151 H1511 106.1 no
N6 C151 H1511 105.6 no
C161 C151 H1511 108.2 no
C160 C170 C180 120.7(10) yes
C160 C170 H1701 126.0 no
C180 C170 H1701 112.5 no
C161 C171 C181 120.3(6) yes
C161 C171 H1711 116.4 no
C181 C171 H1711 123.1 no
C150 C160 C170 130.3(8) yes
C150 C160 C210 105.8(7) yes
C170 C160 C210 123.9(9) yes
C151 C161 C171 112.2(4) yes
C151 C161 C211 131.8(4) yes
C171 C161 C211 116.0(5) yes
C170 C180 C190 115.2(9) yes
C170 C180 H1801 130.2 no
C190 C180 H1801 113.4 no
C171 C181 C191 123.1(6) yes
C171 C181 H1811 115.5 no
C191 C181 H1811 120.0 no
C180 C190 C200 122.9(9) yes
C180 C190 H1901 118.8 no
C200 C190 H1901 118.3 no
C181 C191 C201 117.4(5) yes
C181 C191 H1911 125.7 no
C201 C191 H1911 116.9 no
C190 C200 C210 122.8(9) yes
C191 C201 C211 119.4(5) yes
C191 C201 H2011 126.6 no
C211 C201 H2011 113.9 no
C160 C210 C200 114.4(8) yes
C160 C210 H2101 131.9 no
C200 C210 H2101 111.8 no
C161 C211 C201 123.8(5) yes
C161 C211 H2111 114.9 no
C201 C211 H2111 121.2 no
C14 C70 N6 109.6(5) yes
C14 C70 C80 112.3(6) yes
N6 C70 C80 106.3(5) yes
C14 C70 H701 112.7 no
N6 C70 H701 107.3 no
C80 C70 H701 108.4 no
N6 C71 C81 110.6(3) yes
N6 C71 H711 105.9 no
C81 C71 H711 104.9 no
N6 C71 H712 116.0 no
C81 C71 H712 111.7 no
H711 C71 H712 107.0 no
C70 C80 C90 121.7(7) yes
C70 C80 C130 117.4(7) yes
C90 C80 C130 120.9(8) yes
C71 C81 C91 123.4(3) yes
C71 C81 C131 118.7(3) yes
C91 C81 C131 117.9(4) yes
C80 C90 C100 118.4(7) yes
C80 C90 H901 120.1 no
C100 C90 H901 121.4 no
C81 C91 C101 121.9(3) yes
C81 C91 H911 118.6 no
C101 C91 H911 119.4 no
C90 C100 C110 120.9(7) yes
C90 C100 H1001 120.8 no
C110 C100 H1001 118.2 no
C91 C101 C111 119.2(3) yes
C91 C101 H1011 122.5 no
C111 C101 H1011 118.2 no
C100 C110 C120 120.7(6) yes
C100 C110 H1101 120.9 no
C120 C110 H1101 118.1 no
C101 C111 C121 119.7(3) yes
C101 C111 H1111 121.9 no
C121 C111 H1111 118.2 no
C110 C120 C130 118.5(6) yes
C110 C120 H1201 121.9 no
C130 C120 H1201 119.5 no
C111 C121 C131 121.2(3) yes
C111 C121 H1211 122.0 no
C131 C121 H1211 116.6 no
C120 C130 C80 120.6(7) yes
C120 C130 H1301 121.1 no
C80 C130 H1301 118.3 no
C81 C131 C121 120.1(3) yes
C81 C131 H1311 118.6 no
C121 C131 H1311 121.3 no

loop_
_geom_bond_atom_site_label_1
_geom_bond_atom_site_label_2
_geom_bond_distance
_geom_bond_publ_flag
O1 C2 1.3321(13) yes
O1 C26 1.4417(14) yes
C2 O3 1.2043(15) yes
C2 C4 1.5018(16) yes
C4 C5 1.5381(16) yes
C4 H41 0.981 no
C4 H42 0.992 no
C5 N6 1.4728(14) yes
C5 C23 1.5127(14) yes
C5 H51 1.019 no
N6 C150 1.425(7) yes
N6 C70 1.560(7) yes
N6 C151 1.510(4) yes
N6 C71 1.411(5) yes
C14 C70 1.542(8) yes
C14 H143 0.940 no
C14 H142 0.961 no
C14 H141 0.980 no
C22 C151 1.546(3) yes
C22 H223 1.002 no
C22 H222 0.989 no
C22 H221 0.988 no
C23 C24 1.328(2) yes
C23 H231 0.927 no
C24 C25 1.482(2) yes
C24 H241 0.941 no
C25 H253 0.950 no
C25 H252 0.980 no
C25 H251 0.994 no
C26 H261 0.975 no
C26 H262 0.955 no
C26 H263 0.924 no
C150 C160 1.533(8) yes
C150 H1501 1.009 no
C150 H1502 0.952 no
C151 C161 1.533(4) yes
C151 H1511 0.987 no
C170 C160 1.389(8) yes
C170 C180 1.394(8) yes
C170 H1701 0.968 no
C171 C161 1.395(4) yes
C171 C181 1.386(5) yes
C171 H1711 1.046 no
C160 C210 1.397(8) yes
C161 C211 1.404(4) yes
C180 C190 1.402(8) yes
C180 H1801 0.969 no
C181 C191 1.396(5) yes
C181 H1811 1.009 no
C190 C200 1.373(6) yes
C190 H1901 1.012 no
C191 C201 1.388(4) yes
C191 H1911 0.894 no
C200 C210 1.377(5) yes
C201 C211 1.390(3) yes
C201 H2011 0.990 no
C210 H2101 0.749 no
C211 H2111 1.111 no
C70 C80 1.533(8) yes
C70 H701 0.884 no
C71 C81 1.526(4) yes
C71 H711 1.119 no
C71 H712 0.917 no
C80 C90 1.372(7) yes
C80 C130 1.368(7) yes
C81 C91 1.403(3) yes
C81 C131 1.399(3) yes
C90 C100 1.385(7) yes
C90 H901 1.011 no
C91 C101 1.400(4) yes
C91 H911 0.988 no
C100 C110 1.371(7) yes
C100 H1001 0.991 no
C101 C111 1.384(3) yes
C101 H1011 0.990 no
C110 C120 1.367(7) yes
C110 H1101 0.940 no
C111 C121 1.390(3) yes
C111 H1111 0.955 no
C120 C130 1.395(8) yes
C120 H1201 0.961 no
C121 C131 1.394(4) yes
C121 H1211 0.982 no
C130 H1301 0.971 no
C131 H1311 0.957 no

loop_
_geom_hbond_atom_site_label_D
_geom_hbond_atom_site_label_H
_geom_hbond_atom_site_label_A
_geom_hbond_site_symmetry_A
_geom_hbond_angle_DHA
_geom_hbond_distance_DH
_geom_hbond_distance_HA
_geom_hbond_distance_DA
_geom_hbond_publ_flag
C14 H142 C22 . 125.15(17) 0.961 2.138 2.804(7) yes
C14 H141 C23 . 129.01(17) 0.980 2.292 3.007(7) yes
C22 H221 C14 . 133.98(13) 0.988 2.026 2.804(7) yes
C22 H1502 C5 . 142.30(12) 0.989 2.387 3.227(7) yes
C14 H712 N6 . 133.2(2) 0.715 1.991 2.535(7) yes
C14 H712 C70 . 163.8(6) 0.715 0.842 1.542(7) yes
C14 H712 C71 . 167.4(4) 0.715 0.917 1.622(7) yes
C14 H712 C80 . 143.0(3) 0.715 1.945 2.553(7) yes
C14 H712 C81 . 148.6(3) 0.715 2.049 2.686(7) yes
C100 H1001 C22 2_746 136.3(4) 0.991 2.413 3.203(7) yes
C131 H1311 O3 . 174.2(2) 0.957 2.400 3.353(7) yes
